data_1544537
loop_
_publ_author_name
'Soll, Matan'
'Sudhakar, Kolanu'
'Fridman, Natalia'
'M\"uller, Alexander'
'R\"oder, Beate'
'Gross, Zeev'

_publ_section_title
;
 One-Pot Conversion of Fluorophores to Phosphorophores.
;
_journal_issue 22
_journal_name_full 'Organic letters'
_journal_page_first 5840
_journal_page_last 5843
_journal_paper_doi 10.1021/acs.orglett.6b02877
_journal_volume 18
_journal_year 2016
_chemical_formula_moiety 'C37 H4 Au F15 I4 N4, C6 H6, C6'
_chemical_formula_sum 'C49 H10 Au F15 I4 N4'
_chemical_formula_weight 1644.18
_chemical_name_common 'Gross77 (Matan)'
_chemical_name_systematic
; 
 ? 
;
_space_group_IT_number 14
_symmetry_cell_setting monoclinic
_symmetry_space_group_name_Hall '-P 2ybc'
_symmetry_space_group_name_H-M 'P 1 21/c 1'
_atom_sites_solution_hydrogens geom
_atom_sites_solution_primary direct
_atom_sites_solution_secondary difmap
_audit_creation_method SHELXL-97
_cell_angle_alpha 90.00
_cell_angle_beta 101.877(13)
_cell_angle_gamma 90.00
_cell_formula_units_Z 4
_cell_length_a 7.33(2)
_cell_length_b 22.65(5)
_cell_length_c 28.20(11)
_cell_measurement_reflns_used 6839
_cell_measurement_temperature 200(2)
_cell_measurement_theta_max 24.14
_cell_measurement_theta_min 0.74
_cell_volume 4582(2)
_computing_cell_refinement 'DENZO HKL2000 (Otwinowski & Minor 1997)'
_computing_data_collection 'Collect (Nonius, 2006)'
_computing_data_reduction 'DENZO HKL2000 (Otwinowski & Minor 1997)'
_computing_molecular_graphics 'Mercury 3.5'
_computing_structure_refinement 'SHELXL-97 (Sheldrick, 1997)'
_computing_structure_solution 'SHELXS-97 (Sheldrick, 1990)'
_diffrn_ambient_temperature 200(2)
_diffrn_detector_area_resol_mean 95
_diffrn_measured_fraction_theta_full 0.992
_diffrn_measured_fraction_theta_max 0.992
_diffrn_measurement_device_type 'Nonius KappaCCD'
_diffrn_measurement_method 'phi- and omega-scans'
_diffrn_radiation_monochromator graphite
_diffrn_radiation_source 'fine-focus sealed tube'
_diffrn_radiation_type MoK\a
_diffrn_radiation_wavelength 0.71073
_diffrn_reflns_av_R_equivalents 0.0880
_diffrn_reflns_av_sigmaI/netI 0.0573
_diffrn_reflns_limit_h_max 8
_diffrn_reflns_limit_h_min 0
_diffrn_reflns_limit_k_max 0
_diffrn_reflns_limit_k_min -25
_diffrn_reflns_limit_l_max 30
_diffrn_reflns_limit_l_min -31
_diffrn_reflns_number 6946
_diffrn_reflns_theta_full 24.14
_diffrn_reflns_theta_max 24.14
_diffrn_reflns_theta_min 1.16
_diffrn_standards_decay_% none
_diffrn_standards_interval_count none
_diffrn_standards_interval_time none
_diffrn_standards_number none
_exptl_absorpt_coefficient_mu 6.011
_exptl_absorpt_correction_T_max 0.7143
_exptl_absorpt_correction_T_min 0.5324
_exptl_absorpt_correction_type multi-scan
_exptl_absorpt_process_details
; 
'HKL Denzo and Scalepack (Otwinowski & Minor 1997)'  
;
_exptl_crystal_colour red
_exptl_crystal_density_diffrn 2.384
_exptl_crystal_density_method 'not measured'
_exptl_crystal_description block
_exptl_crystal_F_000 3032
_exptl_crystal_size_max 0.12
_exptl_crystal_size_mid 0.09
_exptl_crystal_size_min 0.06
_refine_diff_density_max 2.333
_refine_diff_density_min -1.706
_refine_diff_density_rms 0.291
_refine_ls_extinction_method none
_refine_ls_goodness_of_fit_ref 1.047
_refine_ls_hydrogen_treatment constr
_refine_ls_matrix_type full
_refine_ls_number_parameters 612
_refine_ls_number_reflns 6946
_refine_ls_number_restraints 5
_refine_ls_restrained_S_all 1.047
_refine_ls_R_factor_all 0.1166
_refine_ls_R_factor_gt 0.0752
_refine_ls_shift/su_max 0.002
_refine_ls_shift/su_mean 0.000
_refine_ls_structure_factor_coef Fsqd
_refine_ls_weighting_details 'calc w=1/[\s^2^(Fo^2^)+(0.1202P)^2^+44.1611P] where P=(Fo^2^+2Fc^2^)/3'
_refine_ls_weighting_scheme calc
_refine_ls_wR_factor_gt 0.1895
_refine_ls_wR_factor_ref 0.2132
_reflns_number_gt 4701
_reflns_number_total 6946
_reflns_threshold_expression >2sigma(I)
_cod_data_source_file ol6b02877_si_005.cif
_cod_data_source_block Gross77
_cod_depositor_comments
;Adding full bibliography for 1544537--1544539.cif.

 Adding full bibliography for 1544537--1544539.cif.
;
_cod_original_cell_volume 4581(24)
_cod_original_sg_symbol_H-M 'P 21/c'
_cod_database_code 1544537

loop_
_symmetry_equiv_pos_as_xyz
'x, y, z'
'-x, y+1/2, -z+1/2'
'-x, -y, -z'
'x, -y-1/2, z-1/2'

loop_
_atom_site_label
_atom_site_type_symbol
_atom_site_fract_x
_atom_site_fract_y
_atom_site_fract_z
_atom_site_U_iso_or_equiv
_atom_site_adp_type
_atom_site_occupancy
_atom_site_symmetry_multiplicity
_atom_site_calc_flag
_atom_site_refinement_flags
Au1 Au 0.60181(9) 0.19165(3) 0.40946(2) 0.0498(3) Uani 1 1 d .
I1 I 0.4250(4) 0.03472(8) 0.23303(5) 0.1355(10) Uani 1 1 d .
I2 I 0.6006(2) -0.05566(6) 0.33851(4) 0.0691(4) Uani 1 1 d .
I3 I 0.72808(16) -0.05799(5) 0.47406(4) 0.0541(3) Uani 1 1 d .
I4 I 0.82739(16) 0.03129(5) 0.58338(4) 0.0549(3) Uani 1 1 d .
F1 F 1.1241(12) 0.1823(4) 0.5738(3) 0.060(3) Uani 1 1 d .
F2 F 1.2471(13) 0.1860(4) 0.6695(3) 0.062(3) Uani 1 1 d .
F3 F 1.0021(14) 0.1881(4) 0.7277(3) 0.065(3) Uani 1 1 d .
F4 F 0.6346(15) 0.1846(5) 0.6897(3) 0.071(3) Uani 1 1 d .
F5 F 0.5115(12) 0.1810(5) 0.5940(3) 0.073(3) Uani 1 1 d .
F6 F 0.821(3) 0.4143(8) 0.3787(9) 0.120(11) Uani 0.67(4) 1 d PD
F6A F 0.899(6) 0.4193(19) 0.4372(19) 0.12(2) Uani 0.33(4) 1 d P
F7 F 0.799(4) 0.5290(13) 0.3822(12) 0.129(17) Uani 0.52(7) 1 d PD
F7A F 0.871(9) 0.5376(17) 0.432(5) 0.25(6) Uani 0.48(7) 1 d P
F8 F 0.537(3) 0.5827(4) 0.4207(7) 0.152(7) Uani 1 1 d D
F9 F 0.281(3) 0.5122(9) 0.4552(7) 0.207(10) Uani 1 1 d D
F10 F 0.295(2) 0.3977(7) 0.4472(7) 0.173(8) Uani 1 1 d D
F11 F 0.0846(14) 0.1692(6) 0.2461(4) 0.082(3) Uani 1 1 d .
F12 F -0.0416(14) 0.1669(6) 0.1501(4) 0.084(3) Uani 1 1 d .
F13 F 0.1939(16) 0.1790(5) 0.0913(3) 0.079(3) Uani 1 1 d .
F14 F 0.5625(17) 0.1920(6) 0.1281(4) 0.087(4) Uani 1 1 d .
F15 F 0.6882(15) 0.1920(5) 0.2233(4) 0.077(3) Uani 1 1 d .
N1 N 0.6495(19) 0.2491(6) 0.4606(5) 0.051(3) Uani 1 1 d .
N2 N 0.5304(19) 0.2506(6) 0.3596(4) 0.053(4) Uani 1 1 d .
N3 N 0.5605(19) 0.1280(6) 0.3646(4) 0.055(4) Uani 1 1 d .
N4 N 0.6707(18) 0.1265(6) 0.4535(4) 0.049(3) Uani 1 1 d .
C1 C 0.744(2) 0.1795(8) 0.5284(5) 0.047(4) Uani 1 1 d .
C2 C 0.716(2) 0.2357(8) 0.5091(6) 0.051(4) Uani 1 1 d .
C3 C 0.740(2) 0.2909(8) 0.5334(6) 0.053(4) Uani 1 1 d .
H3 H 0.7861 0.2962 0.5671 0.063 Uiso 1 1 calc R
C4 C 0.688(3) 0.3326(9) 0.5025(6) 0.064(5) Uani 1 1 d .
H4 H 0.6836 0.3734 0.5103 0.076 Uiso 1 1 calc R
C5 C 0.639(3) 0.3084(9) 0.4552(6) 0.060(5) Uani 1 1 d .
C6 C 0.575(3) 0.3390(8) 0.4104(6) 0.061(5) Uani 1 1 d .
C7 C 0.526(3) 0.3091(8) 0.3667(6) 0.064(5) Uani 1 1 d .
C8 C 0.469(3) 0.3361(9) 0.3186(6) 0.075(6) Uani 1 1 d .
H8 H 0.4583 0.3772 0.3117 0.090 Uiso 1 1 calc R
C9 C 0.433(3) 0.2920(8) 0.2860(6) 0.062(5) Uani 1 1 d .
H9 H 0.3888 0.2960 0.2521 0.075 Uiso 1 1 calc R
C10 C 0.473(2) 0.2382(9) 0.3122(6) 0.064(5) Uani 1 1 d .
C11 C 0.461(2) 0.1815(8) 0.2895(6) 0.054(5) Uani 1 1 d .
C12 C 0.504(2) 0.1290(8) 0.3141(6) 0.054(4) Uani 1 1 d .
C13 C 0.499(2) 0.0679(9) 0.3009(6) 0.063(5) Uani 1 1 d .
C14 C 0.568(2) 0.0332(8) 0.3421(6) 0.056(5) Uani 1 1 d .
C15 C 0.602(2) 0.0712(8) 0.3825(6) 0.050(4) Uani 1 1 d .
C16 C 0.664(2) 0.0700(7) 0.4344(5) 0.046(4) Uani 1 1 d .
C17 C 0.7143(19) 0.0307(7) 0.4737(6) 0.046(4) Uani 1 1 d .
C18 C 0.752(2) 0.0668(7) 0.5140(6) 0.049(4) Uani 1 1 d .
C19 C 0.729(2) 0.1266(7) 0.5026(5) 0.043(4) Uani 1 1 d .
C20 C 0.817(2) 0.1786(7) 0.5817(5) 0.045(4) Uani 1 1 d .
C21 C 0.998(2) 0.1828(7) 0.6026(6) 0.044(4) Uani 1 1 d .
C22 C 1.064(2) 0.1839(7) 0.6513(6) 0.047(4) Uani 1 1 d .
C23 C 0.940(2) 0.1842(6) 0.6803(5) 0.042(4) Uani 1 1 d .
C24 C 0.756(2) 0.1823(7) 0.6615(5) 0.046(4) Uani 1 1 d .
C25 C 0.694(2) 0.1804(8) 0.6128(6) 0.055(4) Uani 1 1 d .
C28 C 0.563(2) 0.4030(4) 0.4122(5) 0.072(6) Uani 1 1 d G
C31 C 0.703(2) 0.4392(8) 0.4015(7) 0.146(14) Uani 1 1 d GD
C30 C 0.689(3) 0.5001(7) 0.4052(8) 0.137(12) Uani 1 1 d GD
C29 C 0.536(3) 0.5249(4) 0.4197(7) 0.112(9) Uani 1 1 d GD
C27 C 0.396(3) 0.4887(7) 0.4305(8) 0.19(2) Uani 1 1 d GD
C26 C 0.410(2) 0.4278(6) 0.4267(7) 0.126(11) Uani 1 1 d GD
C32 C 0.387(3) 0.1819(8) 0.2374(6) 0.055(5) Uani 1 1 d .
C33 C 0.203(2) 0.1751(9) 0.2180(6) 0.061(5) Uani 1 1 d .
C34 C 0.137(2) 0.1742(8) 0.1693(6) 0.057(5) Uani 1 1 d .
C35 C 0.259(3) 0.1785(8) 0.1392(6) 0.064(5) Uani 1 1 d .
C36 C 0.445(3) 0.1851(8) 0.1575(6) 0.062(5) Uani 1 1 d .
C37 C 0.508(3) 0.1868(8) 0.2070(7) 0.063(5) Uani 1 1 d .
C38 C 0.042(3) 0.2739(7) 0.3834(9) 0.141(12) Uani 1 1 d G
H38 H 0.0200 0.3142 0.3747 0.169 Uiso 1 1 calc R
C39 C 0.011(3) 0.2304(10) 0.3479(6) 0.106(8) Uani 1 1 d G
H39 H -0.0314 0.2410 0.3148 0.127 Uiso 1 1 calc R
C40 C 0.043(2) 0.1715(8) 0.3606(6) 0.101(8) Uani 1 1 d G
H40 H 0.0223 0.1418 0.3363 0.122 Uiso 1 1 calc R
C41 C 0.106(2) 0.1560(7) 0.4089(7) 0.104(8) Uani 1 1 d G
H41 H 0.1274 0.1157 0.4177 0.125 Uiso 1 1 calc R
C42 C 0.136(2) 0.1994(10) 0.4445(5) 0.111(9) Uani 1 1 d G
H42 H 0.1788 0.1889 0.4775 0.134 Uiso 1 1 calc R
C43 C 0.104(3) 0.2584(8) 0.4317(8) 0.116(10) Uani 1 1 d G
H43 H 0.1251 0.2881 0.4560 0.140 Uiso 1 1 calc R
C44 C 0.889(5) 0.024(3) 0.1822(17) 0.24(2) Uiso 1 1 d G
C45 C 0.950(8) -0.033(3) 0.1781(16) 0.53(7) Uiso 1 1 d G
C46 C 1.019(7) -0.0662(15) 0.220(3) 0.41(5) Uiso 1 1 d G
C47 C 1.028(5) -0.042(3) 0.2651(19) 0.25(2) Uiso 1 1 d G
C48 C 0.967(7) 0.016(3) 0.2691(15) 0.34(4) Uiso 1 1 d G
C49 C 0.898(6) 0.0489(15) 0.228(3) 0.28(3) Uiso 1 1 d G

loop_
_atom_site_aniso_label
_atom_site_aniso_U_11
_atom_site_aniso_U_22
_atom_site_aniso_U_33
_atom_site_aniso_U_23
_atom_site_aniso_U_13
_atom_site_aniso_U_12
Au1 0.0575(4) 0.0522(4) 0.0338(4) -0.0063(3) -0.0047(3) 0.0068(3)
I1 0.236(2) 0.0927(12) 0.0483(8) -0.0279(8) -0.0402(11) 0.0751(14)
I2 0.0901(9) 0.0601(8) 0.0500(7) -0.0130(6) -0.0019(6) 0.0135(7)
I3 0.0559(7) 0.0535(7) 0.0498(6) -0.0052(5) 0.0038(5) -0.0012(5)
I4 0.0621(7) 0.0603(7) 0.0386(6) -0.0011(5) 0.0019(5) -0.0021(6)
F1 0.045(5) 0.072(7) 0.056(6) -0.014(5) -0.003(5) -0.003(5)
F2 0.053(6) 0.075(7) 0.050(6) -0.011(5) -0.011(5) 0.007(5)
F3 0.079(7) 0.080(7) 0.032(5) -0.003(5) 0.002(5) -0.006(5)
F4 0.078(7) 0.095(8) 0.045(6) -0.015(5) 0.022(5) -0.013(6)
F5 0.034(5) 0.134(10) 0.047(6) -0.012(6) -0.001(4) -0.007(6)
F6 0.18(2) 0.073(14) 0.14(2) 0.009(13) 0.104(19) -0.002(14)
F6A 0.12(4) 0.10(3) 0.14(5) 0.04(3) 0.04(3) -0.02(3)
F7 0.28(4) 0.043(17) 0.08(3) -0.001(13) 0.07(2) -0.035(19)
F7A 0.24(6) 0.08(3) 0.46(17) -0.07(4) 0.19(8) -0.07(3)
F8 0.23(2) 0.045(8) 0.175(16) -0.016(9) 0.035(14) 0.029(10)
F9 0.24(2) 0.129(16) 0.22(2) -0.057(16) -0.006(19) 0.055(16)
F10 0.145(16) 0.115(14) 0.27(3) -0.068(15) 0.063(16) -0.018(12)
F11 0.064(7) 0.134(11) 0.047(6) 0.001(6) 0.011(5) 0.016(7)
F12 0.061(7) 0.131(10) 0.051(6) -0.005(6) -0.014(5) 0.011(7)
F13 0.096(8) 0.103(9) 0.031(5) 0.002(5) -0.004(5) 0.012(7)
F14 0.084(8) 0.127(11) 0.055(7) -0.017(7) 0.023(6) -0.006(7)
F15 0.064(7) 0.110(9) 0.050(6) -0.016(6) -0.008(5) 0.005(6)
N1 0.064(9) 0.045(9) 0.040(8) -0.018(6) 0.001(6) 0.005(7)
N2 0.062(9) 0.057(10) 0.035(7) 0.009(7) -0.003(6) 0.029(7)
N3 0.064(9) 0.062(10) 0.034(7) -0.012(7) -0.005(6) 0.015(7)
N4 0.055(8) 0.055(9) 0.031(7) 0.003(6) -0.006(6) -0.005(7)
C1 0.042(9) 0.069(12) 0.027(8) 0.003(8) 0.002(7) 0.003(8)
C2 0.048(9) 0.060(11) 0.037(9) -0.011(8) -0.010(7) -0.007(8)
C3 0.061(11) 0.056(11) 0.034(9) 0.004(8) -0.005(8) -0.021(9)
C4 0.083(13) 0.062(12) 0.039(10) -0.008(9) -0.005(9) -0.002(10)
C5 0.066(12) 0.072(13) 0.037(10) -0.024(9) -0.002(8) 0.005(10)
C6 0.097(14) 0.046(11) 0.035(9) -0.009(8) 0.000(9) 0.014(10)
C7 0.080(13) 0.058(12) 0.046(11) 0.002(9) -0.007(9) 0.010(10)
C8 0.116(17) 0.057(12) 0.041(10) 0.006(9) -0.010(10) 0.033(11)
C9 0.099(14) 0.048(11) 0.034(9) -0.007(8) 0.002(9) 0.026(10)
C10 0.050(10) 0.083(14) 0.052(11) -0.013(10) -0.007(8) 0.021(10)
C11 0.045(9) 0.071(12) 0.039(9) -0.017(9) -0.007(7) 0.015(8)
C12 0.062(11) 0.052(11) 0.042(10) 0.006(8) 0.001(8) 0.020(9)
C13 0.063(11) 0.077(13) 0.037(9) -0.011(9) -0.017(8) 0.029(10)
C14 0.048(10) 0.069(12) 0.051(10) -0.021(9) 0.013(8) 0.002(9)
C15 0.028(8) 0.067(12) 0.051(10) -0.019(9) -0.005(7) -0.010(8)
C16 0.043(9) 0.054(11) 0.038(9) -0.016(8) 0.002(7) 0.000(8)
C17 0.030(8) 0.057(10) 0.045(9) -0.015(8) -0.005(7) 0.003(7)
C18 0.045(9) 0.053(11) 0.046(9) -0.002(8) -0.002(7) 0.000(8)
C19 0.044(9) 0.035(9) 0.045(9) -0.010(7) -0.005(7) -0.005(7)
C20 0.054(10) 0.037(9) 0.034(8) -0.004(7) -0.012(8) -0.011(7)
C21 0.032(8) 0.056(10) 0.044(9) -0.010(8) 0.010(7) -0.008(7)
C22 0.057(11) 0.038(9) 0.037(9) 0.003(7) -0.013(8) -0.001(7)
C23 0.066(11) 0.034(9) 0.024(8) 0.003(6) 0.004(8) -0.017(7)
C24 0.050(10) 0.060(11) 0.030(8) -0.015(7) 0.010(8) -0.012(8)
C25 0.051(10) 0.070(12) 0.046(10) -0.003(9) 0.015(9) 0.002(9)
C28 0.089(14) 0.091(16) 0.022(8) -0.029(9) -0.021(9) 0.044(12)
C31 0.18(4) 0.08(2) 0.18(4) 0.05(2) 0.03(3) -0.01(2)
C30 0.16(3) 0.08(2) 0.17(3) 0.00(2) 0.04(3) -0.03(2)
C29 0.12(2) 0.09(2) 0.12(2) -0.016(17) 0.015(18) 0.014(18)
C27 0.13(3) 0.13(3) 0.32(6) -0.10(3) 0.07(3) 0.05(2)
C26 0.082(18) 0.081(19) 0.21(3) -0.04(2) 0.03(2) 0.011(15)
C32 0.066(12) 0.056(11) 0.039(9) -0.012(8) 0.003(9) 0.019(9)
C33 0.052(11) 0.094(15) 0.030(9) -0.010(9) -0.008(8) 0.032(10)
C34 0.052(11) 0.069(12) 0.043(10) -0.006(9) -0.008(9) 0.007(9)
C35 0.081(14) 0.064(12) 0.036(10) -0.005(8) -0.016(10) 0.018(10)
C36 0.076(13) 0.063(12) 0.037(10) -0.014(8) -0.011(10) 0.019(10)
C37 0.071(13) 0.055(12) 0.056(12) -0.004(9) -0.005(10) 0.003(10)
C38 0.11(2) 0.11(3) 0.22(4) 0.03(3) 0.05(3) 0.010(19)
C39 0.12(2) 0.12(2) 0.079(17) 0.036(17) 0.029(15) 0.010(19)
C40 0.096(18) 0.12(2) 0.091(19) 0.006(16) 0.028(15) 0.003(16)
C41 0.14(2) 0.095(19) 0.069(16) 0.001(14) 0.006(15) -0.021(16)
C42 0.11(2) 0.11(2) 0.11(2) 0.046(19) 0.024(17) -0.001(17)
C43 0.11(2) 0.10(2) 0.14(3) -0.05(2) 0.030(19) -0.030(18)

loop_
_atom_type_symbol
_atom_type_description
_atom_type_scat_dispersion_real
_atom_type_scat_dispersion_imag
_atom_type_scat_source
Au Au -2.0133 8.8022 'International Tables Vol C Tables 4.2.6.8 and 6.1.1.4'
I I -0.4742 1.8119 'International Tables Vol C Tables 4.2.6.8 and 6.1.1.4'
N N 0.0061 0.0033 'International Tables Vol C Tables 4.2.6.8 and 6.1.1.4'
C C 0.0033 0.0016 'International Tables Vol C Tables 4.2.6.8 and 6.1.1.4'
F F 0.0171 0.0103 'International Tables Vol C Tables 4.2.6.8 and 6.1.1.4'
H H 0.0000 0.0000 'International Tables Vol C Tables 4.2.6.8 and 6.1.1.4'

loop_
_geom_angle_atom_site_label_1
_geom_angle_atom_site_label_2
_geom_angle_atom_site_label_3
_geom_angle
N3 Au1 N1 173.4(6)
N3 Au1 N4 80.4(6)
N1 Au1 N4 92.9(6)
N3 Au1 N2 93.3(6)
N1 Au1 N2 93.4(6)
N4 Au1 N2 173.7(5)
C31 F6 F6A 66.7(19)
F6 F6A C31 47.1(14)
C30 F7 F7A 73(2)
F7 F7A C30 50(3)
C5 N1 C2 109.2(13)
C5 N1 Au1 126.2(11)
C2 N1 Au1 124.4(11)
C7 N2 C10 109.9(15)
C7 N2 Au1 125.9(11)
C10 N2 Au1 124.2(13)
C15 N3 C12 112.4(13)
C15 N3 Au1 117.7(10)
C12 N3 Au1 129.7(12)
C19 N4 C16 112.1(13)
C19 N4 Au1 129.7(11)
C16 N4 Au1 118.1(10)
C2 C1 C19 126.6(14)
C2 C1 C20 113.7(14)
C19 C1 C20 119.3(14)
C1 C2 N1 125.6(14)
C1 C2 C3 128.9(15)
N1 C2 C3 105.4(14)
C4 C3 C2 109.4(15)
C4 C3 H3 125.3
C2 C3 H3 125.3
C3 C4 C5 109.5(18)
C3 C4 H4 125.3
C5 C4 H4 125.3
N1 C5 C4 106.2(16)
N1 C5 C6 125.5(15)
C4 C5 C6 128.1(18)
C7 C6 C5 121.7(16)
C7 C6 C28 120.8(15)
C5 C6 C28 117.5(14)
N2 C7 C6 127.2(16)
N2 C7 C8 106.7(15)
C6 C7 C8 126.1(18)
C9 C8 C7 107.4(17)
C9 C8 H8 126.3
C7 C8 H8 126.3
C8 C9 C10 106.9(15)
C8 C9 H9 126.5
C10 C9 H9 126.5
N2 C10 C9 109.0(16)
N2 C10 C11 127.5(17)
C9 C10 C11 123.4(16)
C12 C11 C10 124.4(15)
C12 C11 C32 120.6(15)
C10 C11 C32 115.0(16)
C11 C12 N3 120.9(15)
C11 C12 C13 135.4(15)
N3 C12 C13 103.6(14)
C14 C13 C12 109.9(14)
C14 C13 I1 123.6(13)
C12 C13 I1 126.3(13)
C13 C14 C15 107.4(16)
C13 C14 I2 122.5(12)
C15 C14 I2 130.1(14)
N3 C15 C14 106.4(15)
N3 C15 C16 112.7(14)
C14 C15 C16 140.9(17)
N4 C16 C17 107.1(13)
N4 C16 C15 110.9(14)
C17 C16 C15 141.9(15)
C18 C17 C16 104.4(14)
C18 C17 I3 125.8(12)
C16 C17 I3 129.8(11)
C17 C18 C19 113.0(15)
C17 C18 I4 120.9(12)
C19 C18 I4 126.1(12)
N4 C19 C1 120.5(14)
N4 C19 C18 103.4(13)
C1 C19 C18 136.1(15)
C21 C20 C25 115.7(15)
C21 C20 C1 124.3(15)
C25 C20 C1 119.6(14)
C20 C21 F1 118.2(14)
C20 C21 C22 123.9(16)
F1 C21 C22 117.8(14)
F2 C22 C23 121.3(14)
F2 C22 C21 120.5(16)
C23 C22 C21 118.2(15)
F3 C23 C22 118.7(15)
F3 C23 C24 120.5(15)
C22 C23 C24 120.8(14)
F4 C24 C23 120.8(14)
F4 C24 C25 119.5(15)
C23 C24 C25 119.7(15)
F5 C25 C24 119.9(15)
F5 C25 C20 118.6(14)
C24 C25 C20 121.5(16)
C31 C28 C26 120.0
C31 C28 C6 121.9(14)
C26 C28 C6 118.1(14)
F6 C31 C30 122.2(16)
F6 C31 C28 116.3(16)
C30 C31 C28 120.0
F6 C31 F6A 66(2)
C30 C31 F6A 107.2(19)
C28 C31 F6A 107.2(18)
F7 C30 C31 113(2)
F7 C30 C29 124(2)
C31 C30 C29 120.0
F7 C30 F7A 56(3)
C31 C30 F7A 119(2)
C29 C30 F7A 107(2)
F8 C29 C27 126.2(18)
F8 C29 C30 113.8(18)
C27 C29 C30 120.0
F9 C27 C26 120.6(17)
F9 C27 C29 117.2(17)
C26 C27 C29 120.0
F10 C26 C27 114.8(14)
F10 C26 C28 123.6(15)
C27 C26 C28 120.0
C33 C32 C37 118.7(16)
C33 C32 C11 122.5(17)
C37 C32 C11 118.7(17)
F11 C33 C32 120.2(15)
F11 C33 C34 118.0(16)
C32 C33 C34 121.8(18)
F12 C34 C35 118.5(15)
F12 C34 C33 122.3(18)
C35 C34 C33 119.2(17)
F13 C35 C34 119.3(17)
F13 C35 C36 120.1(19)
C34 C35 C36 120.4(16)
F14 C36 C35 120.5(16)
F14 C36 C37 120.2(18)
C35 C36 C37 119(2)
F15 C37 C32 121.8(16)
F15 C37 C36 117.7(19)
C32 C37 C36 120.6(18)
C39 C38 C43 120.0
C39 C38 H38 120.0
C43 C38 H38 120.0
C40 C39 C38 120.0
C40 C39 H39 120.0
C38 C39 H39 120.0
C39 C40 C41 120.0
C39 C40 H40 120.0
C41 C40 H40 120.0
C42 C41 C40 120.0
C42 C41 H41 120.0
C40 C41 H41 120.0
C43 C42 C41 120.0
C43 C42 H42 120.0
C41 C42 H42 120.0
C42 C43 C38 120.0
C42 C43 H43 120.0
C38 C43 H43 120.0
C45 C44 C49 120.0
C44 C45 C46 120.0
C47 C46 C45 120.0
C46 C47 C48 120.0
C47 C48 C49 120.0
C48 C49 C44 120.0

loop_
_geom_bond_atom_site_label_1
_geom_bond_atom_site_label_2
_geom_bond_distance
Au1 N3 1.902(13)
Au1 N1 1.920(13)
Au1 N4 1.929(13)
Au1 N2 1.931(13)
I1 C13 2.024(17)
I2 C14 2.031(19)
I3 C17 2.011(17)
I4 C18 2.081(17)
F1 C21 1.350(18)
F2 C22 1.337(18)
F3 C23 1.325(17)
F4 C24 1.309(18)
F5 C25 1.337(19)
F6 C31 1.310(3)
F6 F6A 1.64(5)
F6A C31 1.64(5)
F7 C30 1.310(3)
F7 F7A 1.42(11)
F7A C30 1.64(8)
F8 C29 1.310(3)
F9 C27 1.310(3)
F10 C26 1.310(3)
F11 C33 1.30(2)
F12 C34 1.322(19)
F13 C35 1.339(19)
F14 C36 1.32(2)
F15 C37 1.31(2)
N1 C5 1.35(2)
N1 C2 1.39(2)
N2 C7 1.34(2)
N2 C10 1.35(2)
N3 C15 1.39(2)
N3 C12 1.40(2)
N4 C19 1.361(19)
N4 C16 1.39(2)
C1 C2 1.38(2)
C1 C19 1.39(2)
C1 C20 1.49(2)
C2 C3 1.42(2)
C3 C4 1.29(2)
C3 H3 0.9500
C4 C5 1.42(2)
C4 H4 0.9500
C5 C6 1.43(2)
C6 C7 1.39(2)
C6 C28 1.45(2)
C7 C8 1.47(2)
C8 C9 1.35(2)
C8 H8 0.9500
C9 C10 1.42(3)
C9 H9 0.9500
C10 C11 1.43(2)
C11 C12 1.38(2)
C11 C32 1.46(2)
C12 C13 1.43(2)
C13 C14 1.41(2)
C14 C15 1.41(2)
C15 C16 1.44(2)
C16 C17 1.41(2)
C17 C18 1.38(2)
C18 C19 1.39(2)
C20 C21 1.34(2)
C20 C25 1.38(2)
C21 C22 1.36(2)
C22 C23 1.34(2)
C23 C24 1.34(2)
C24 C25 1.36(2)
C28 C31 1.3900
C28 C26 1.3900
C31 C30 1.3900
C30 C29 1.3900
C29 C27 1.3900
C27 C26 1.3900
C32 C33 1.35(2)
C32 C37 1.36(3)
C33 C34 1.36(2)
C34 C35 1.36(3)
C35 C36 1.36(3)
C36 C37 1.38(2)
C38 C39 1.3900
C38 C43 1.3900
C38 H38 0.9500
C39 C40 1.3900
C39 H39 0.9500
C40 C41 1.3900
C40 H40 0.9500
C41 C42 1.3900
C41 H41 0.9500
C42 C43 1.3900
C42 H42 0.9500
C43 H43 0.9500
C44 C45 1.3900
C44 C49 1.3900
C45 C46 1.3900
C46 C47 1.3900
C47 C48 1.3900
C48 C49 1.3900
